data_2017083
loop_
_publ_author_name
'Wieland, Marcel'
'Su, Kuan-Jen'
'Wagner, Gerald'
'Brinker, Udo H.'
'Arion, Vladimir B.'

_publ_section_title
;
 1,2,4,5-Tetrakis(diazidomethyl)benzene
;
_journal_coeditor_code DN3112
_journal_issue 5
_journal_name_full 'Acta Crystallographica Section C'
_journal_page_first o240
_journal_page_last o242
_journal_paper_doi 10.1107/S0108270109013894
_journal_volume 65
_journal_year 2009
_chemical_formula_iupac 'C10 H6 N24'
_chemical_formula_moiety 'C10 H6 N24'
_chemical_formula_sum 'C10 H6 N24'
_chemical_formula_weight 462.39
_chemical_name_systematic
;
1,2,4,5-Tetrakis(diazidomethyl)benzene
;
_space_group_IT_number 14
_symmetry_cell_setting monoclinic
_symmetry_space_group_name_Hall '-P 2ybc'
_symmetry_space_group_name_H-M 'P 1 21/c 1'
_atom_sites_solution_hydrogens geom
_atom_sites_solution_primary direct
_atom_sites_solution_secondary difmap
_audit_creation_method SHELXL-97
_cell_angle_alpha 90.00
_cell_angle_beta 107.069(2)
_cell_angle_gamma 90.00
_cell_formula_units_Z 2
_cell_length_a 9.2393(9)
_cell_length_b 14.3799(13)
_cell_length_c 7.5145(5)
_cell_measurement_reflns_used 341
_cell_measurement_temperature 100(2)
_cell_measurement_theta_max 30.72
_cell_measurement_theta_min 2.36
_cell_volume 954.40(14)
_computing_cell_refinement 'APEX2 (Bruker, 2005)'
_computing_data_collection 'APEX2 (Bruker, 2005)'
_computing_data_reduction 'APEX2 (Bruker, 2005)'
_computing_molecular_graphics 'SHELXTL (Sheldrick, 2008)'
_computing_publication_material 'SHELXTL (Sheldrick, 2008)'
_computing_structure_refinement 'SHELXL97 (Sheldrick, 2008)'
_computing_structure_solution 'SHELXS97 (Sheldrick, 2008)'
_diffrn_ambient_temperature 100(2)
_diffrn_measured_fraction_theta_full 0.995
_diffrn_measured_fraction_theta_max 0.995
_diffrn_measurement_device_type 'Bruker X8 APEXII CCD diffractometer'
_diffrn_measurement_method \f-scan
_diffrn_radiation_monochromator graphite
_diffrn_radiation_source 'fine-focus sealed tube'
_diffrn_radiation_type MoK\a
_diffrn_radiation_wavelength 0.71073
_diffrn_reflns_av_R_equivalents 0.0489
_diffrn_reflns_av_sigmaI/netI 0.0580
_diffrn_reflns_limit_h_max 13
_diffrn_reflns_limit_h_min -13
_diffrn_reflns_limit_k_max 20
_diffrn_reflns_limit_k_min -19
_diffrn_reflns_limit_l_max 10
_diffrn_reflns_limit_l_min -6
_diffrn_reflns_number 7716
_diffrn_reflns_theta_full 30.05
_diffrn_reflns_theta_max 30.05
_diffrn_reflns_theta_min 2.71
_exptl_absorpt_coefficient_mu 0.123
_exptl_absorpt_correction_T_max 0.978
_exptl_absorpt_correction_T_min 0.948
_exptl_absorpt_correction_type multi-scan
_exptl_absorpt_process_details 'SADABS (Bruker, 2005)'
_exptl_crystal_colour colorless
_exptl_crystal_density_diffrn 1.609
_exptl_crystal_density_method 'not measured'
_exptl_crystal_description stick
_exptl_crystal_F_000 468
_exptl_crystal_size_max 0.35
_exptl_crystal_size_mid 0.10
_exptl_crystal_size_min 0.10
_refine_diff_density_max 0.433
_refine_diff_density_min -0.236
_refine_ls_extinction_method none
_refine_ls_goodness_of_fit_ref 1.022
_refine_ls_hydrogen_treatment constr
_refine_ls_matrix_type full
_refine_ls_number_parameters 154
_refine_ls_number_reflns 2788
_refine_ls_number_restraints 0
_refine_ls_restrained_S_all 1.022
_refine_ls_R_factor_all 0.0703
_refine_ls_R_factor_gt 0.0439
_refine_ls_shift/su_max 0.000
_refine_ls_shift/su_mean 0.000
_refine_ls_structure_factor_coef Fsqd
_refine_ls_weighting_details 'calc w=1/[\s^2^(Fo^2^)+(0.0522P)^2^+0.0067P] where P=(Fo^2^+2Fc^2^)/3'
_refine_ls_weighting_scheme calc
_refine_ls_wR_factor_gt 0.0998
_refine_ls_wR_factor_ref 0.1098
_reflns_number_gt 2019
_reflns_number_total 2788
_reflns_threshold_expression I>2\s(I)
_cod_data_source_file dn3112.cif
_cod_data_source_block I
_cod_original_sg_symbol_H-M P21/c
_cod_database_code 2017083
_cod_database_fobs_code 2017083

loop_
_symmetry_equiv_pos_as_xyz
'x, y, z'
'-x, y+1/2, -z+1/2'
'-x, -y, -z'
'x, -y-1/2, z-1/2'

loop_
_atom_site_type_symbol
_atom_site_label
_atom_site_fract_x
_atom_site_fract_y
_atom_site_fract_z
_atom_site_U_iso_or_equiv
_atom_site_adp_type
_atom_site_calc_flag
_atom_site_refinement_flags
_atom_site_occupancy
_atom_site_disorder_assembly
_atom_site_disorder_group
N N1 0.91528(14) 1.03914(9) 0.63096(17) 0.0163(3) Uani d . 1 . .
N N2 0.88647(13) 1.05589(9) 0.78078(17) 0.0164(3) Uani d . 1 . .
N N3 0.87172(16) 1.06764(10) 0.92248(18) 0.0240(3) Uani d . 1 . .
N N4 0.78004(14) 1.16851(8) 0.44179(17) 0.0161(3) Uani d . 1 . .
N N5 0.88280(14) 1.19971(8) 0.38321(16) 0.0154(3) Uani d . 1 . .
N N6 0.97109(16) 1.23620(10) 0.3324(2) 0.0249(3) Uani d . 1 . .
N N7 0.68467(15) 0.89448(9) 0.17263(17) 0.0185(3) Uani d . 1 . .
N N8 0.55155(17) 0.89239(10) 0.06836(18) 0.0229(3) Uani d . 1 . .
N N9 0.43738(19) 0.89170(12) -0.0393(2) 0.0361(4) Uani d . 1 . .
N N10 0.64911(14) 0.77746(8) 0.39227(17) 0.0155(3) Uani d . 1 . .
N N11 0.73079(13) 0.71714(8) 0.35134(15) 0.0125(2) Uani d . 1 . .
N N12 0.79319(15) 0.65477(9) 0.32048(17) 0.0183(3) Uani d . 1 . .
C C1 0.78768(15) 1.06633(10) 0.46406(19) 0.0127(3) Uani d . 1 . .
H H1 0.8061 1.0383 0.3508 0.015 Uiso calc R 1 . .
C C2 0.63676(15) 1.03210(10) 0.47805(17) 0.0112(3) Uani d . 1 . .
C C3 0.59506(15) 0.93873(10) 0.44106(18) 0.0103(3) Uani d . 1 . .
C C4 0.69454(16) 0.87371(9) 0.36956(19) 0.0117(3) Uani d . 1 . .
H H4 0.8019 0.8823 0.4473 0.014 Uiso calc R 1 . .
C C5 0.54181(15) 1.09201(10) 0.53764(18) 0.0112(3) Uani d . 1 . .
H H5 0.5710 1.1550 0.5642 0.013 Uiso calc R 1 . .

loop_
_atom_site_aniso_label
_atom_site_aniso_U_11
_atom_site_aniso_U_22
_atom_site_aniso_U_33
_atom_site_aniso_U_12
_atom_site_aniso_U_13
_atom_site_aniso_U_23
N1 0.0122(6) 0.0177(6) 0.0183(6) 0.0029(5) 0.0035(5) 0.0013(5)
N2 0.0130(6) 0.0132(6) 0.0198(6) 0.0002(5) -0.0001(5) 0.0013(5)
N3 0.0257(7) 0.0239(7) 0.0202(7) 0.0016(6) 0.0032(6) 0.0011(6)
N4 0.0156(6) 0.0110(6) 0.0242(6) -0.0005(5) 0.0096(5) 0.0013(5)
N5 0.0150(6) 0.0116(6) 0.0191(6) 0.0019(5) 0.0042(5) 0.0010(5)
N6 0.0236(7) 0.0163(7) 0.0391(8) 0.0014(6) 0.0160(7) 0.0047(6)
N7 0.0266(7) 0.0165(6) 0.0157(6) 0.0050(5) 0.0112(5) 0.0016(5)
N8 0.0354(8) 0.0214(7) 0.0136(6) 0.0111(6) 0.0100(6) 0.0002(5)
N9 0.0415(10) 0.0416(10) 0.0197(7) 0.0179(8) 0.0004(7) -0.0019(7)
N10 0.0191(6) 0.0092(6) 0.0220(6) 0.0030(5) 0.0118(5) 0.0010(5)
N11 0.0161(6) 0.0114(6) 0.0113(5) -0.0003(5) 0.0059(5) 0.0009(5)
N12 0.0234(7) 0.0143(6) 0.0197(6) 0.0038(5) 0.0103(5) 0.0000(5)
C1 0.0125(6) 0.0107(7) 0.0153(6) 0.0016(5) 0.0047(5) 0.0004(5)
C2 0.0117(6) 0.0113(6) 0.0096(6) 0.0004(5) 0.0018(5) 0.0017(5)
C3 0.0116(6) 0.0111(7) 0.0082(6) 0.0027(5) 0.0027(5) 0.0013(5)
C4 0.0152(7) 0.0085(6) 0.0128(6) 0.0013(5) 0.0063(5) -0.0001(5)
C5 0.0138(6) 0.0098(6) 0.0097(6) 0.0005(5) 0.0029(5) -0.0005(5)

loop_
_atom_type_symbol
_atom_type_description
_atom_type_scat_dispersion_real
_atom_type_scat_dispersion_imag
_atom_type_scat_source
C C 0.0033 0.0016 'International Tables Vol C Tables 4.2.6.8 and 6.1.1.4'
H H 0.0000 0.0000 'International Tables Vol C Tables 4.2.6.8 and 6.1.1.4'
N N 0.0061 0.0033 'International Tables Vol C Tables 4.2.6.8 and 6.1.1.4'

loop_
_geom_angle_atom_site_label_1
_geom_angle_atom_site_label_2
_geom_angle_atom_site_label_3
_geom_angle_site_symmetry_1
_geom_angle_site_symmetry_3
_geom_angle
_geom_angle_publ_flag
N2 N1 C1 . . 112.27(11) no
N3 N2 N1 . . 174.32(15) no
N5 N4 C1 . . 112.53(12) no
N6 N5 N4 . . 173.42(15) no
N8 N7 C4 . . 112.39(12) no
N9 N8 N7 . . 173.37(16) no
N11 N10 C4 . . 114.35(11) no
N12 N11 N10 . . 171.35(14) no
N4 C1 N1 . . 110.71(11) no
N4 C1 C2 . . 108.50(11) no
N1 C1 C2 . . 111.84(11) no
N4 C1 H1 . . 108.6 no
N1 C1 H1 . . 108.6 no
C2 C1 H1 . . 108.6 no
C5 C2 C3 . . 119.56(12) y
C5 C2 C1 . . 120.11(12) y
C3 C2 C1 . . 120.24(12) y
C5 C3 C2 3_676 . 119.16(12) y
C5 C3 C4 3_676 . 120.70(12) y
C2 C3 C4 . . 120.07(12) y
N10 C4 N7 . . 111.63(11) no
N10 C4 C3 . . 108.42(11) no
N7 C4 C3 . . 111.26(11) no
N10 C4 H4 . . 108.5 no
N7 C4 H4 . . 108.5 no
C3 C4 H4 . . 108.5 no
C3 C5 C2 3_676 . 121.28(13) no
C3 C5 H5 3_676 . 119.4 no
C2 C5 H5 . . 119.4 no

loop_
_geom_bond_atom_site_label_1
_geom_bond_atom_site_label_2
_geom_bond_site_symmetry_2
_geom_bond_distance
_geom_bond_publ_flag
N1 N2 . 1.2539(17) no
N1 C1 . 1.4992(18) no
N2 N3 . 1.1253(17) no
N4 N5 . 1.2417(17) no
N4 C1 . 1.4782(19) no
N5 N6 . 1.1267(17) no
N7 N8 . 1.2497(19) no
N7 C4 . 1.4860(18) no
N8 N9 . 1.125(2) no
N10 N11 . 1.2461(16) no
N10 C4 . 1.4706(18) no
N11 N12 . 1.1265(16) no
C1 C2 . 1.5111(19) no
C1 H1 . 1.0000 no
C2 C5 . 1.3939(19) y
C2 C3 . 1.4020(19) y
C3 C5 3_676 1.3924(18) y
C3 C4 . 1.5158(18) no
C4 H4 . 1.0000 no
C5 C3 3_676 1.3924(18) no
C5 H5 . 0.9500 no

loop_
_geom_torsion_atom_site_label_1
_geom_torsion_atom_site_label_2
_geom_torsion_atom_site_label_3
_geom_torsion_atom_site_label_4
_geom_torsion_site_symmetry_1
_geom_torsion_site_symmetry_2
_geom_torsion_site_symmetry_3
_geom_torsion_site_symmetry_4
_geom_torsion
_geom_torsion_publ_flag
N5 N4 C1 N1 . . . . 73.87(15) no
N5 N4 C1 C2 . . . . -163.05(12) no
N2 N1 C1 N4 . . . . 73.98(14) no
N2 N1 C1 C2 . . . . -47.14(16) no
N4 C1 C2 C5 . . . . -23.77(17) no
N1 C1 C2 C5 . . . . 98.62(15) no
N4 C1 C2 C3 . . . . 159.73(12) no
N1 C1 C2 C3 . . . . -77.88(15) no
C5 C2 C3 C5 . . . 3_676 0.8(2) no
C1 C2 C3 C5 . . . 3_676 177.37(12) no
C5 C2 C3 C4 . . . . 177.80(12) no
C1 C2 C3 C4 . . . . -5.68(19) no
N11 N10 C4 N7 . . . . 62.33(16) no
N11 N10 C4 C3 . . . . -174.76(11) no
N8 N7 C4 N10 . . . . 65.81(15) no
N8 N7 C4 C3 . . . . -55.45(16) no
C5 C3 C4 N10 3_676 . . . -18.62(17) no
C2 C3 C4 N10 . . . . 164.47(12) no
C5 C3 C4 N7 3_676 . . . 104.51(14) no
C2 C3 C4 N7 . . . . -72.40(16) no
C3 C2 C5 C3 . . . 3_676 -0.9(2) no
C1 C2 C5 C3 . . . 3_676 -177.39(12) no
